data_4073320
loop_
_publ_author_name
'Hijazi, Akram'
'Djukic, Jean-Pierre'
'Allouche, Lionel'
'de Cian, Andr\'e'
'Pfeffer, Michel'
'Le Goff, Xavier-Fr\'ed\'eric'
'Ricard, Louis'

_publ_section_title
;
 Stereoselective Cyclometalation of Planar Pro-chiral
 (\h6-Arene)tricarbonylchromium Complexes withOC-6-[Ru(CO)2Cl2]n
;
_journal_issue 17
_journal_name_full Organometallics
_journal_page_first 4180
_journal_paper_doi 10.1021/om070239p
_journal_volume 26
_journal_year 2007
_chemical_formula_moiety 'C34 H24 Cl2 Fe2 N2 O4 Ru2, C H2 Cl2, C H2 Cl2'
_chemical_formula_sum 'C36 H28 Cl6 Fe2 N2 O4 Ru2'
_chemical_formula_weight 1079.14
_chemical_name_systematic
;

 ?

;
_space_group_IT_number 2
_symmetry_cell_setting triclinic
_symmetry_space_group_name_Hall '-P 1'
_symmetry_space_group_name_H-M 'P -1'
_atom_sites_solution_hydrogens geom
_atom_sites_solution_primary direct
_atom_sites_solution_secondary difmap
_audit_creation_method SHELXL-97
_cell_angle_alpha 116.896(5)
_cell_angle_beta 101.656(4)
_cell_angle_gamma 96.700(5)
_cell_formula_units_Z 2
_cell_length_a 11.5130(8)
_cell_length_b 13.3500(9)
_cell_length_c 14.5880(12)
_cell_measurement_reflns_used 6086
_cell_measurement_temperature 173(2)
_cell_measurement_theta_max 27.878
_cell_measurement_theta_min 0.998
_cell_volume 1902.0(3)
_computing_cell_refinement 'Bruker SMART'
_computing_data_collection 'Bruker SMART'
_computing_data_reduction 'Bruker SAINT'
_computing_molecular_graphics 'Bruker SHELXTL'
_computing_publication_material 'Bruker SHELXTL'
_computing_structure_refinement 'SHELXL-97 (Sheldrick, 1997)'
_computing_structure_solution 'SHELXS-97 (Sheldrick, 1990)'
_diffrn_ambient_temperature 173(2)
_diffrn_measured_fraction_theta_full 0.993
_diffrn_measured_fraction_theta_max 0.993
_diffrn_measurement_device_type 'CCD area detector'
_diffrn_measurement_method 'phi and omega scans'
_diffrn_radiation_monochromator graphite
_diffrn_radiation_source 'fine-focus sealed tube'
_diffrn_radiation_type MoK\a
_diffrn_radiation_wavelength 0.71073
_diffrn_reflns_av_R_equivalents 0.0769
_diffrn_reflns_av_sigmaI/netI 0.1826
_diffrn_reflns_limit_h_max 14
_diffrn_reflns_limit_h_min -15
_diffrn_reflns_limit_k_max 17
_diffrn_reflns_limit_k_min -15
_diffrn_reflns_limit_l_max 18
_diffrn_reflns_limit_l_min -19
_diffrn_reflns_number 13323
_diffrn_reflns_theta_full 27.86
_diffrn_reflns_theta_max 27.86
_diffrn_reflns_theta_min 1.76
_exptl_absorpt_coefficient_mu 1.990
_exptl_absorpt_correction_T_max 0.8258
_exptl_absorpt_correction_T_min 0.8258
_exptl_absorpt_correction_type none
_exptl_crystal_colour violet
_exptl_crystal_density_diffrn 1.884
_exptl_crystal_density_meas ?
_exptl_crystal_density_method 'not measured'
_exptl_crystal_description prism
_exptl_crystal_F_000 1064
_exptl_crystal_size_max 0.10
_exptl_crystal_size_mid 0.10
_exptl_crystal_size_min 0.10
_refine_diff_density_max 1.241
_refine_diff_density_min -1.151
_refine_diff_density_rms 0.168
_refine_ls_extinction_method none
_refine_ls_goodness_of_fit_ref 1.070
_refine_ls_hydrogen_treatment riding
_refine_ls_matrix_type full
_refine_ls_number_parameters 461
_refine_ls_number_reflns 9004
_refine_ls_number_restraints 6
_refine_ls_restrained_S_all 1.087
_refine_ls_R_factor_all 0.1871
_refine_ls_R_factor_gt 0.1099
_refine_ls_shift/su_max 0.008
_refine_ls_shift/su_mean 0.000
_refine_ls_structure_factor_coef Fsqd
_refine_ls_weighting_details 'calc w=1/[\s^2^(Fo^2^)+(0.0769P)^2^+7.5619P] where P=(Fo^2^+2Fc^2^)/3'
_refine_ls_weighting_scheme calc
_refine_ls_wR_factor_gt 0.1729
_refine_ls_wR_factor_ref 0.2031
_reflns_number_gt 5712
_reflns_number_total 9004
_reflns_threshold_expression >2sigma(I)
_cod_data_source_file om070239p-file005.cif
_cod_data_source_block 7a
_cod_depositor_comments
;
The following automatic conversions were performed:

'_symmetry_cell_setting' value 'Triclinic' changed to 'triclinic'
according to /home/saulius/struct/CIF-dictionaries/cif_core.dic
dictionary named 'cif_core.dic' version 2.4.1 from 2010-06-29.

Automatic conversion script
Id: cif_fix_values 1715 2011-07-08 13:25:40Z adriana 

The following automatic conversions were performed:

'_exptl_crystal_density_meas' value 'non' was changed to '?' - the
value is perceived as not measured.

Automatic conversion script
Id: cif_fix_values 3008 2015-01-20 13:52:24Z robertas 
;
_cod_original_sg_symbol_H-M P-1
_cod_database_code 4073320

loop_
_symmetry_equiv_pos_as_xyz
'x, y, z'
'-x, -y, -z'

loop_
_atom_site_label
_atom_site_type_symbol
_atom_site_fract_x
_atom_site_fract_y
_atom_site_fract_z
_atom_site_U_iso_or_equiv
_atom_site_adp_type
_atom_site_occupancy
_atom_site_symmetry_multiplicity
_atom_site_calc_flag
_atom_site_refinement_flags
Ru1 Ru 0.30999(6) 0.70830(6) 0.51108(6) 0.0187(2) Uani 1 1 d .
Ru2 Ru 0.12675(6) 0.73446(6) 0.28240(6) 0.0208(2) Uani 1 1 d .
Cl1 Cl 0.10640(19) 0.7376(2) 0.45005(19) 0.0242(5) Uani 1 1 d .
Cl2 Cl 0.3374(2) 0.7077(2) 0.34372(19) 0.0243(5) Uani 1 1 d .
N1 N 0.2297(6) 0.5226(7) 0.4213(6) 0.0211(17) Uani 1 1 d .
C1 C 0.2317(8) 0.4497(8) 0.3228(8) 0.024(2) Uani 1 1 d .
H1 H 0.2698 0.4795 0.2853 0.029 Uiso 1 1 calc R
C2 C 0.1808(9) 0.3327(9) 0.2729(9) 0.033(2) Uani 1 1 d .
H2 H 0.1841 0.2827 0.2026 0.040 Uiso 1 1 calc R
C3 C 0.1250(8) 0.2897(9) 0.3273(9) 0.033(3) Uani 1 1 d .
H3 H 0.0882 0.2096 0.2947 0.039 Uiso 1 1 calc R
C4 C 0.1233(8) 0.3644(8) 0.4290(8) 0.025(2) Uani 1 1 d .
H4 H 0.0859 0.3354 0.4673 0.030 Uiso 1 1 calc R
C5 C 0.1760(8) 0.4827(8) 0.4774(8) 0.024(2) Uani 1 1 d .
C6 C 0.1804(8) 0.5702(8) 0.5838(8) 0.023(2) Uani 1 1 d .
C7 C 0.1249(8) 0.5662(9) 0.6614(8) 0.027(2) Uani 1 1 d .
H7 H 0.0696 0.4972 0.6532 0.032 Uiso 1 1 calc R
C8 C 0.1618(8) 0.6795(9) 0.7527(8) 0.029(2) Uani 1 1 d .
H8 H 0.1374 0.7043 0.8203 0.035 Uiso 1 1 calc R
C9 C 0.2410(8) 0.7528(9) 0.7293(9) 0.030(2) Uani 1 1 d .
H9 H 0.2822 0.8363 0.7788 0.036 Uiso 1 1 calc R
C10 C 0.2501(7) 0.6849(8) 0.6247(8) 0.021(2) Uani 1 1 d .
Fe1 Fe 0.30933(11) 0.61441(12) 0.72271(11) 0.0225(3) Uani 1 1 d .
C11 C 0.4432(10) 0.5250(10) 0.6959(9) 0.039(3) Uani 1 1 d .
H11 H 0.4581 0.4794 0.6248 0.047 Uiso 1 1 calc R
C12 C 0.3629(10) 0.4829(10) 0.7384(10) 0.040(3) Uani 1 1 d .
H12 H 0.3125 0.4019 0.7033 0.048 Uiso 1 1 calc R
C13 C 0.3676(9) 0.5721(10) 0.8388(9) 0.037(3) Uani 1 1 d .
H13 H 0.3213 0.5664 0.8880 0.045 Uiso 1 1 calc R
C14 C 0.4506(9) 0.6722(10) 0.8592(9) 0.035(3) Uani 1 1 d .
H14 H 0.4713 0.7499 0.9248 0.042 Uiso 1 1 calc R
C15 C 0.4983(9) 0.6440(11) 0.7706(9) 0.036(3) Uani 1 1 d .
H15 H 0.5584 0.6972 0.7620 0.043 Uiso 1 1 calc R
C16 C 0.4613(8) 0.6827(9) 0.5514(8) 0.024(2) Uani 1 1 d .
O1 O 0.5534(5) 0.6635(6) 0.5725(6) 0.0346(17) Uani 1 1 d .
C17 C 0.3704(8) 0.8684(9) 0.6045(8) 0.026(2) Uani 1 1 d .
O2 O 0.4052(7) 0.9633(6) 0.6629(7) 0.047(2) Uani 1 1 d .
N2 N 0.1944(6) 0.9200(6) 0.3740(6) 0.0211(17) Uani 1 1 d .
C18 C 0.3140(8) 0.9789(8) 0.4182(8) 0.027(2) Uani 1 1 d .
H18 H 0.3757 0.9367 0.4093 0.032 Uiso 1 1 calc R
C19 C 0.3476(8) 1.0969(9) 0.4751(8) 0.031(2) Uani 1 1 d .
H19 H 0.4314 1.1363 0.5054 0.037 Uiso 1 1 calc R
C20 C 0.2581(9) 1.1577(8) 0.4877(8) 0.029(2) Uani 1 1 d .
H20 H 0.2803 1.2399 0.5267 0.035 Uiso 1 1 calc R
C21 C 0.1366(9) 1.1007(8) 0.4445(8) 0.027(2) Uani 1 1 d .
H21 H 0.0743 1.1421 0.4536 0.032 Uiso 1 1 calc R
C22 C 0.1083(8) 0.9820(8) 0.3877(7) 0.021(2) Uani 1 1 d .
C23 C -0.0160(8) 0.9083(8) 0.3388(8) 0.026(2) Uani 1 1 d .
C24 C -0.0327(8) 0.7857(8) 0.2724(7) 0.023(2) Uani 1 1 d .
C25 C -0.1609(8) 0.7380(9) 0.2384(8) 0.030(2) Uani 1 1 d .
H25 H -0.2021 0.6543 0.1900 0.036 Uiso 1 1 calc R
C26 C -0.2220(9) 0.8296(9) 0.2827(8) 0.032(2) Uani 1 1 d .
H26 H -0.3120 0.8199 0.2723 0.038 Uiso 1 1 calc R
C27 C -0.1323(8) 0.9355(9) 0.3447(8) 0.028(2) Uani 1 1 d .
H27 H -0.1470 1.0139 0.3863 0.033 Uiso 1 1 calc R
Fe2 Fe -0.12946(12) 0.85819(13) 0.18920(12) 0.0274(4) Uani 1 1 d .
C28 C -0.1164(11) 0.7960(11) 0.0353(9) 0.046(3) Uani 1 1 d .
H28 H -0.0842 0.7277 -0.0054 0.055 Uiso 1 1 calc R
C29 C -0.0486(10) 0.9122(12) 0.1026(10) 0.047(3) Uani 1 1 d .
H29 H 0.0412 0.9405 0.1181 0.056 Uiso 1 1 calc R
C30 C -0.1280(10) 0.9808(11) 0.1432(10) 0.044(3) Uani 1 1 d .
H30 H -0.1055 1.0664 0.1920 0.053 Uiso 1 1 calc R
C31 C -0.2460(9) 0.9077(10) 0.1019(10) 0.041(3) Uani 1 1 d .
H31 H -0.3219 0.9326 0.1170 0.049 Uiso 1 1 calc R
C32 C -0.2388(10) 0.7958(11) 0.0383(10) 0.045(3) Uani 1 1 d .
H32 H -0.3088 0.7261 -0.0004 0.055 Uiso 1 1 calc R
C33 C 0.1385(8) 0.7339(8) 0.1577(8) 0.026(2) Uani 1 1 d .
O3 O 0.1433(6) 0.7338(7) 0.0800(6) 0.043(2) Uani 1 1 d .
C34 C 0.0482(9) 0.5775(9) 0.2002(9) 0.032(2) Uani 1 1 d .
O4 O -0.0024(7) 0.4831(7) 0.1483(7) 0.050(2) Uani 1 1 d .
C35 C 0.4621(10) 0.6320(12) 0.1276(10) 0.056(4) Uani 1 1 d .
H35A H 0.4964 0.6422 0.2001 0.067 Uiso 1 1 calc R
H35B H 0.5228 0.6082 0.0875 0.067 Uiso 1 1 calc R
Cl4 Cl 0.3213(5) 0.5157(3) 0.0585(3) 0.0835(13) Uani 1 1 d .
Cl3 Cl 0.4417(3) 0.7565(3) 0.1396(3) 0.0585(9) Uani 1 1 d .
C36 C 0.300(2) 0.992(4) 0.0860(18) 0.128(11) Uiso 0.50 1 d PD
Cl5 Cl 0.4404(6) 1.0009(6) 0.0609(6) 0.0649(18) Uiso 0.50 1 d PD
Cl6 Cl 0.2996(3) 1.0611(4) 0.2167(3) 0.0753(11) Uiso 1 1 d D
C37 C 0.314(4) 1.052(2) 0.1006(19) 0.128(11) Uiso 0.50 1 d PD
Cl7 Cl 0.3086(8) 0.9112(8) 0.0200(8) 0.094(3) Uiso 0.50 1 d PD

loop_
_atom_site_aniso_label
_atom_site_aniso_U_11
_atom_site_aniso_U_22
_atom_site_aniso_U_33
_atom_site_aniso_U_23
_atom_site_aniso_U_13
_atom_site_aniso_U_12
Ru1 0.0156(4) 0.0188(4) 0.0237(5) 0.0131(4) 0.0033(3) 0.0034(3)
Ru2 0.0182(4) 0.0195(4) 0.0229(5) 0.0121(4) 0.0001(3) 0.0011(3)
Cl1 0.0189(11) 0.0283(13) 0.0310(14) 0.0192(12) 0.0058(10) 0.0073(10)
Cl2 0.0233(11) 0.0305(14) 0.0254(13) 0.0177(12) 0.0078(10) 0.0091(10)
N1 0.016(4) 0.022(4) 0.029(5) 0.016(4) 0.005(3) 0.003(3)
C1 0.023(5) 0.028(6) 0.026(6) 0.016(5) 0.006(4) 0.008(4)
C2 0.033(6) 0.025(6) 0.030(6) 0.006(5) 0.003(5) 0.012(5)
C3 0.022(5) 0.025(6) 0.040(7) 0.014(6) -0.007(5) -0.001(4)
C4 0.020(5) 0.019(5) 0.028(6) 0.009(5) 0.002(4) -0.001(4)
C5 0.014(4) 0.025(6) 0.036(6) 0.022(5) -0.001(4) 0.003(4)
C6 0.023(5) 0.029(6) 0.031(6) 0.021(5) 0.013(4) 0.013(4)
C7 0.016(4) 0.034(6) 0.031(6) 0.019(5) 0.002(4) 0.006(4)
C8 0.027(5) 0.040(7) 0.031(6) 0.019(6) 0.017(5) 0.016(5)
C9 0.027(5) 0.036(6) 0.036(7) 0.023(6) 0.008(5) 0.013(5)
C10 0.011(4) 0.027(6) 0.025(6) 0.014(5) 0.000(4) 0.004(4)
Fe1 0.0207(7) 0.0280(8) 0.0236(8) 0.0167(7) 0.0049(6) 0.0079(6)
C11 0.041(6) 0.049(8) 0.031(7) 0.018(6) 0.011(5) 0.030(6)
C12 0.042(6) 0.031(7) 0.048(8) 0.024(7) 0.002(6) 0.009(5)
C13 0.037(6) 0.054(8) 0.030(7) 0.029(7) 0.003(5) 0.018(6)
C14 0.024(5) 0.038(7) 0.033(7) 0.016(6) -0.012(5) 0.006(5)
C15 0.028(5) 0.060(8) 0.030(6) 0.030(7) 0.008(5) 0.018(5)
C16 0.025(5) 0.032(6) 0.020(5) 0.015(5) 0.008(4) 0.008(4)
O1 0.015(3) 0.052(5) 0.038(5) 0.025(4) 0.003(3) 0.011(3)
C17 0.027(5) 0.023(6) 0.026(6) 0.008(5) 0.008(5) 0.007(4)
O2 0.043(5) 0.018(4) 0.051(6) 0.002(4) -0.002(4) -0.002(4)
N2 0.021(4) 0.021(4) 0.017(4) 0.011(4) -0.002(3) -0.003(3)
C18 0.026(5) 0.025(6) 0.029(6) 0.017(5) 0.001(4) -0.001(4)
C19 0.016(5) 0.033(6) 0.041(7) 0.024(6) -0.001(4) -0.011(4)
C20 0.038(6) 0.012(5) 0.027(6) 0.003(5) 0.009(5) -0.001(4)
C21 0.032(5) 0.023(6) 0.025(6) 0.012(5) 0.006(5) 0.005(4)
C22 0.020(5) 0.020(5) 0.019(5) 0.010(5) -0.001(4) -0.001(4)
C23 0.017(4) 0.026(6) 0.033(6) 0.017(5) 0.000(4) 0.007(4)
C24 0.022(5) 0.028(6) 0.019(5) 0.016(5) 0.000(4) 0.003(4)
C25 0.028(5) 0.019(5) 0.037(7) 0.018(5) -0.006(5) -0.007(4)
C26 0.020(5) 0.032(6) 0.035(7) 0.013(6) 0.004(5) 0.001(4)
C27 0.020(5) 0.029(6) 0.029(6) 0.013(5) 0.004(4) 0.002(4)
Fe2 0.0199(7) 0.0296(9) 0.0308(9) 0.0174(8) -0.0014(6) 0.0036(6)
C28 0.063(8) 0.054(8) 0.036(7) 0.030(7) 0.015(6) 0.029(7)
C29 0.029(6) 0.066(9) 0.045(8) 0.035(8) -0.003(5) 0.000(6)
C30 0.037(6) 0.043(7) 0.055(8) 0.035(7) -0.006(6) 0.000(5)
C31 0.029(6) 0.042(7) 0.055(8) 0.034(7) -0.004(5) 0.006(5)
C32 0.036(6) 0.044(8) 0.049(8) 0.029(7) -0.013(6) 0.004(5)
C33 0.025(5) 0.027(6) 0.024(6) 0.010(5) 0.011(5) 0.005(4)
O3 0.044(5) 0.072(6) 0.033(5) 0.035(5) 0.018(4) 0.021(4)
C34 0.038(6) 0.022(6) 0.035(7) 0.015(6) 0.005(5) 0.005(5)
O4 0.064(5) 0.022(5) 0.039(5) 0.007(4) 0.000(4) -0.013(4)
C35 0.035(6) 0.075(10) 0.037(8) 0.011(7) 0.000(6) 0.024(7)
Cl4 0.154(4) 0.043(2) 0.058(3) 0.025(2) 0.041(3) 0.020(2)
Cl3 0.0448(18) 0.066(2) 0.066(2) 0.037(2) 0.0114(16) 0.0094(16)

loop_
_atom_type_symbol
_atom_type_description
_atom_type_scat_dispersion_real
_atom_type_scat_dispersion_imag
_atom_type_scat_source
C C 0.0033 0.0016 'International Tables Vol C Tables 4.2.6.8 and 6.1.1.4'
H H 0.0000 0.0000 'International Tables Vol C Tables 4.2.6.8 and 6.1.1.4'
O O 0.0106 0.0060 'International Tables Vol C Tables 4.2.6.8 and 6.1.1.4'
N N 0.0061 0.0033 'International Tables Vol C Tables 4.2.6.8 and 6.1.1.4'
Cl Cl 0.1484 0.1585 'International Tables Vol C Tables 4.2.6.8 and 6.1.1.4'
Fe Fe 0.3463 0.8444 'International Tables Vol C Tables 4.2.6.8 and 6.1.1.4'
Ru Ru -1.2594 0.8363 'International Tables Vol C Tables 4.2.6.8 and 6.1.1.4'

loop_
_geom_angle_atom_site_label_1
_geom_angle_atom_site_label_2
_geom_angle_atom_site_label_3
_geom_angle
_geom_angle_site_symmetry_3
C16 Ru1 C17 90.7(4) .
C16 Ru1 C10 93.7(3) .
C17 Ru1 C10 92.1(4) .
C16 Ru1 N1 90.6(4) .
C17 Ru1 N1 171.7(3) .
C10 Ru1 N1 79.6(3) .
C16 Ru1 Cl1 177.9(3) .
C17 Ru1 Cl1 90.8(3) .
C10 Ru1 Cl1 87.7(2) .
N1 Ru1 Cl1 88.13(19) .
C16 Ru1 Cl2 95.2(3) .
C17 Ru1 Cl2 97.0(3) .
C10 Ru1 Cl2 167.1(3) .
N1 Ru1 Cl2 91.0(2) .
Cl1 Ru1 Cl2 83.16(7) .
C33 Ru2 C34 88.7(4) .
C33 Ru2 C24 91.7(4) .
C34 Ru2 C24 93.2(4) .
C33 Ru2 N2 91.3(4) .
C34 Ru2 N2 172.6(4) .
C24 Ru2 N2 79.4(3) .
C33 Ru2 Cl1 178.5(3) .
C34 Ru2 Cl1 91.6(3) .
C24 Ru2 Cl1 86.9(2) .
N2 Ru2 Cl1 88.25(19) .
C33 Ru2 Cl2 98.7(3) .
C34 Ru2 Cl2 96.8(3) .
C24 Ru2 Cl2 165.7(3) .
N2 Ru2 Cl2 90.5(2) .
Cl1 Ru2 Cl2 82.65(7) .
Ru1 Cl1 Ru2 98.31(8) .
Ru1 Cl2 Ru2 95.86(8) .
C1 N1 C5 120.2(8) .
C1 N1 Ru1 126.5(6) .
C5 N1 Ru1 113.3(6) .
N1 C1 C2 122.6(9) .
N1 C1 H1 118.7 .
C2 C1 H1 118.7 .
C1 C2 C3 118.6(10) .
C1 C2 H2 120.7 .
C3 C2 H2 120.7 .
C4 C3 C2 119.0(9) .
C4 C3 H3 120.5 .
C2 C3 H3 120.5 .
C3 C4 C5 121.0(9) .
C3 C4 H4 119.5 .
C5 C4 H4 119.5 .
N1 C5 C4 118.6(9) .
N1 C5 C6 115.0(8) .
C4 C5 C6 126.4(8) .
C7 C6 C10 109.4(9) .
C7 C6 C5 132.0(9) .
C10 C6 C5 118.6(8) .
C7 C6 Fe1 69.1(5) .
C10 C6 Fe1 71.7(5) .
C5 C6 Fe1 126.0(6) .
C6 C7 C8 107.2(8) .
C6 C7 Fe1 69.9(5) .
C8 C7 Fe1 69.6(5) .
C6 C7 H7 126.4 .
C8 C7 H7 126.4 .
Fe1 C7 H7 126.4 .
C7 C8 C9 107.6(9) .
C7 C8 Fe1 69.2(5) .
C9 C8 Fe1 70.2(5) .
C7 C8 H8 126.2 .
C9 C8 H8 126.2 .
Fe1 C8 H8 126.2 .
C10 C9 C8 108.0(9) .
C10 C9 Fe1 71.2(5) .
C8 C9 Fe1 68.1(5) .
C10 C9 H9 126.0 .
C8 C9 H9 126.0 .
Fe1 C9 H9 126.0 .
C9 C10 C6 107.7(8) .
C9 C10 Ru1 138.5(7) .
C6 C10 Ru1 112.9(7) .
C9 C10 Fe1 69.0(5) .
C6 C10 Fe1 67.9(5) .
Ru1 C10 Fe1 134.8(4) .
C12 Fe1 C7 107.1(4) .
C12 Fe1 C8 129.3(4) .
C7 Fe1 C8 41.2(4) .
C12 Fe1 C13 40.2(4) .
C7 Fe1 C13 112.1(4) .
C8 Fe1 C13 105.5(4) .
C12 Fe1 C6 116.4(4) .
C7 Fe1 C6 41.0(3) .
C8 Fe1 C6 68.7(4) .
C13 Fe1 C6 145.8(4) .
C12 Fe1 C11 40.5(4) .
C7 Fe1 C11 132.7(5) .
C8 Fe1 C11 169.6(4) .
C13 Fe1 C11 67.7(4) .
C6 Fe1 C11 112.2(4) .
C12 Fe1 C14 67.9(5) .
C7 Fe1 C14 144.2(4) .
C8 Fe1 C14 113.0(4) .
C13 Fe1 C14 40.7(4) .
C6 Fe1 C14 173.4(4) .
C11 Fe1 C14 67.4(5) .
C12 Fe1 C9 169.5(4) .
C7 Fe1 C9 69.5(4) .
C8 Fe1 C9 41.7(4) .
C13 Fe1 C9 130.8(4) .
C6 Fe1 C9 68.0(4) .
C11 Fe1 C9 148.7(4) .
C14 Fe1 C9 108.7(4) .
C12 Fe1 C15 68.3(4) .
C7 Fe1 C15 172.9(5) .
C8 Fe1 C15 145.8(5) .
C13 Fe1 C15 68.2(4) .
C6 Fe1 C15 135.4(4) .
C11 Fe1 C15 40.4(4) .
C14 Fe1 C15 40.1(4) .
C9 Fe1 C15 116.0(4) .
C12 Fe1 C10 149.4(5) .
C7 Fe1 C10 68.8(3) .
C8 Fe1 C10 68.6(4) .
C13 Fe1 C10 170.4(4) .
C6 Fe1 C10 40.4(3) .
C11 Fe1 C10 119.3(4) .
C14 Fe1 C10 133.5(4) .
C9 Fe1 C10 39.8(4) .
C15 Fe1 C10 112.2(4) .
C12 C11 C15 108.4(10) .
C12 C11 Fe1 68.6(6) .
C15 C11 Fe1 70.8(6) .
C12 C11 H11 125.8 .
C15 C11 H11 125.8 .
Fe1 C11 H11 125.8 .
C13 C12 C11 108.6(10) .
C13 C12 Fe1 70.4(6) .
C11 C12 Fe1 71.0(6) .
C13 C12 H12 125.7 .
C11 C12 H12 125.7 .
Fe1 C12 H12 125.7 .
C12 C13 C14 107.9(10) .
C12 C13 Fe1 69.4(6) .
C14 C13 Fe1 70.4(5) .
C12 C13 H13 126.0 .
C14 C13 H13 126.0 .
Fe1 C13 H13 126.0 .
C15 C14 C13 108.6(11) .
C15 C14 Fe1 70.8(6) .
C13 C14 Fe1 68.9(6) .
C15 C14 H14 125.7 .
C13 C14 H14 125.7 .
Fe1 C14 H14 125.7 .
C14 C15 C11 106.5(10) .
C14 C15 Fe1 69.0(5) .
C11 C15 Fe1 68.8(6) .
C14 C15 H15 126.8 .
C11 C15 H15 126.8 .
Fe1 C15 H15 126.8 .
O1 C16 Ru1 177.5(10) .
O2 C17 Ru1 177.6(9) .
C22 N2 C18 118.0(8) .
C22 N2 Ru2 115.7(6) .
C18 N2 Ru2 126.3(6) .
N2 C18 C19 121.8(9) .
N2 C18 H18 119.1 .
C19 C18 H18 119.1 .
C18 C19 C20 118.9(9) .
C18 C19 H19 120.5 .
C20 C19 H19 120.5 .
C21 C20 C19 120.6(9) .
C21 C20 H20 119.7 .
C19 C20 H20 119.7 .
C22 C21 C20 117.9(9) .
C22 C21 H21 121.1 .
C20 C21 H21 121.1 .
N2 C22 C21 122.7(8) .
N2 C22 C23 112.5(8) .
C21 C22 C23 124.7(8) .
C27 C23 C24 109.9(8) .
C27 C23 C22 131.4(9) .
C24 C23 C22 118.7(8) .
C27 C23 Fe2 68.5(5) .
C24 C23 Fe2 71.4(5) .
C22 C23 Fe2 127.0(6) .
C25 C24 C23 105.8(8) .
C25 C24 Ru2 139.7(7) .
C23 C24 Ru2 112.8(6) .
C25 C24 Fe2 68.3(5) .
C23 C24 Fe2 68.2(5) .
Ru2 C24 Fe2 137.2(4) .
C24 C25 C26 109.3(9) .
C24 C25 Fe2 71.7(5) .
C26 C25 Fe2 68.2(5) .
C24 C25 H25 125.3 .
C26 C25 H25 125.3 .
Fe2 C25 H25 125.3 .
C27 C26 C25 108.1(8) .
C27 C26 Fe2 69.8(5) .
C25 C26 Fe2 70.5(5) .
C27 C26 H26 125.9 .
C25 C26 H26 125.9 .
Fe2 C26 H26 125.9 .
C26 C27 C23 106.9(9) .
C26 C27 Fe2 69.3(6) .
C23 C27 Fe2 70.4(6) .
C26 C27 H27 126.6 .
C23 C27 H27 126.6 .
Fe2 C27 H27 126.6 .
C32 Fe2 C26 111.4(4) .
C32 Fe2 C30 67.9(5) .
C26 Fe2 C30 129.7(5) .
C32 Fe2 C29 68.0(5) .
C26 Fe2 C29 169.9(5) .
C30 Fe2 C29 40.2(5) .
C32 Fe2 C27 141.4(4) .
C26 Fe2 C27 40.9(4) .
C30 Fe2 C27 107.0(5) .
C29 Fe2 C27 133.6(5) .
C32 Fe2 C31 39.8(5) .
C26 Fe2 C31 105.1(4) .
C30 Fe2 C31 40.6(4) .
C29 Fe2 C31 67.7(4) .
C27 Fe2 C31 110.9(4) .
C32 Fe2 C28 40.7(4) .
C26 Fe2 C28 144.7(5) .
C30 Fe2 C28 68.0(5) .
C29 Fe2 C28 40.6(5) .
C27 Fe2 C28 174.1(5) .
C31 Fe2 C28 67.7(5) .
C32 Fe2 C25 109.1(4) .
C26 Fe2 C25 41.3(4) .
C30 Fe2 C25 169.9(4) .
C29 Fe2 C25 148.8(5) .
C27 Fe2 C25 68.9(4) .
C31 Fe2 C25 131.1(4) .
C28 Fe2 C25 116.5(5) .
C32 Fe2 C23 175.3(4) .
C26 Fe2 C23 68.2(4) .
C30 Fe2 C23 116.1(4) .
C29 Fe2 C23 113.2(4) .
C27 Fe2 C23 41.1(3) .
C31 Fe2 C23 144.9(4) .
C28 Fe2 C23 137.4(4) .
C25 Fe2 C23 67.4(4) .
C32 Fe2 C24 134.9(4) .
C26 Fe2 C24 68.9(4) .
C30 Fe2 C24 148.4(4) .
C29 Fe2 C24 119.1(4) .
C27 Fe2 C24 69.4(4) .
C31 Fe2 C24 170.9(4) .
C28 Fe2 C24 113.0(4) .
C25 Fe2 C24 40.0(3) .
C23 Fe2 C24 40.4(4) .
C29 C28 C32 106.2(11) .
C29 C28 Fe2 68.7(7) .
C32 C28 Fe2 68.4(7) .
C29 C28 H28 126.9 .
C32 C28 H28 126.9 .
Fe2 C28 H28 126.9 .
C30 C29 C28 108.7(10) .
C30 C29 Fe2 69.8(6) .
C28 C29 Fe2 70.7(6) .
C30 C29 H29 125.6 .
C28 C29 H29 125.6 .
Fe2 C29 H29 125.6 .
C29 C30 C31 107.6(11) .
C29 C30 Fe2 69.9(6) .
C31 C30 Fe2 69.9(6) .
C29 C30 H30 126.2 .
C31 C30 H30 126.2 .
Fe2 C30 H30 126.2 .
C32 C31 C30 108.4(10) .
C32 C31 Fe2 69.7(6) .
C30 C31 Fe2 69.5(6) .
C32 C31 H31 125.8 .
C30 C31 H31 125.8 .
Fe2 C31 H31 125.8 .
C31 C32 C28 109.0(10) .
C31 C32 Fe2 70.5(7) .
C28 C32 Fe2 70.9(6) .
C31 C32 H32 125.5 .
C28 C32 H32 125.5 .
Fe2 C32 H32 125.5 .
O3 C33 Ru2 178.5(8) .
O4 C34 Ru2 177.7(9) .
Cl3 C35 Cl4 113.7(6) .
Cl3 C35 H35A 108.8 .
Cl4 C35 H35A 108.8 .
Cl3 C35 H35B 108.8 .
Cl4 C35 H35B 108.8 .
H35A C35 H35B 107.7 .
Cl6 C36 Cl5 117.3(15) .
C36 Cl5 Cl5 148.9(12) 2_675
Cl6 C37 Cl7 105.1(13) .

loop_
_geom_bond_atom_site_label_1
_geom_bond_atom_site_label_2
_geom_bond_distance
_geom_bond_site_symmetry_2
Ru1 C16 1.845(9) .
Ru1 C17 1.882(11) .
Ru1 C10 2.050(9) .
Ru1 N1 2.180(8) .
Ru1 Cl1 2.475(2) .
Ru1 Cl2 2.521(2) .
Ru2 C33 1.847(10) .
Ru2 C34 1.869(11) .
Ru2 C24 2.034(9) .
Ru2 N2 2.159(8) .
Ru2 Cl1 2.486(2) .
Ru2 Cl2 2.535(2) .
N1 C1 1.328(12) .
N1 C5 1.363(11) .
C1 C2 1.378(14) .
C1 H1 0.9500 .
C2 C3 1.380(14) .
C2 H2 0.9500 .
C3 C4 1.368(14) .
C3 H3 0.9500 .
C4 C5 1.398(13) .
C4 H4 0.9500 .
C5 C6 1.446(14) .
C6 C7 1.425(12) .
C6 C10 1.428(13) .
C6 Fe1 2.038(9) .
C7 C8 1.429(14) .
C7 Fe1 2.028(9) .
C7 H7 1.0000 .
C8 C9 1.457(13) .
C8 Fe1 2.033(9) .
C8 H8 1.0000 .
C9 C10 1.412(14) .
C9 Fe1 2.061(9) .
C9 H9 1.0000 .
C10 Fe1 2.089(8) .
Fe1 C12 2.019(10) .
Fe1 C13 2.033(9) .
Fe1 C11 2.050(10) .
Fe1 C14 2.052(10) .
Fe1 C15 2.076(10) .
C11 C12 1.408(15) .
C11 C15 1.426(16) .
C11 H11 1.0000 .
C12 C13 1.392(15) .
C12 H12 1.0000 .
C13 C14 1.419(15) .
C13 H13 1.0000 .
C14 C15 1.417(14) .
C14 H14 1.0000 .
C15 H15 1.0000 .
C16 O1 1.135(10) .
C17 O2 1.122(11) .
N2 C22 1.353(11) .
N2 C18 1.364(11) .
C18 C19 1.365(14) .
C18 H18 0.9500 .
C19 C20 1.376(13) .
C19 H19 0.9500 .
C20 C21 1.376(13) .
C20 H20 0.9500 .
C21 C22 1.374(13) .
C21 H21 0.9500 .
C22 C23 1.466(12) .
C23 C27 1.436(12) .
C23 C24 1.439(13) .
C23 Fe2 2.059(9) .
C24 C25 1.424(12) .
C24 Fe2 2.102(8) .
C25 C26 1.441(14) .
C25 Fe2 2.058(9) .
C25 H25 1.0000 .
C26 C27 1.418(13) .
C26 Fe2 2.027(10) .
C26 H26 1.0000 .
C27 Fe2 2.033(10) .
C27 H27 1.0000 .
Fe2 C32 2.025(11) .
Fe2 C30 2.030(10) .
Fe2 C29 2.031(11) .
Fe2 C31 2.035(10) .
Fe2 C28 2.058(12) .
C28 C29 1.418(17) .
C28 C32 1.419(15) .
C28 H28 1.0000 .
C29 C30 1.396(17) .
C29 H29 1.0000 .
C30 C31 1.410(14) .
C30 H30 1.0000 .
C31 C32 1.381(16) .
C31 H31 1.0000 .
C32 H32 1.0000 .
C33 O3 1.146(11) .
C34 O4 1.135(12) .
C35 Cl3 1.641(13) .
C35 Cl4 1.842(13) .
C35 H35A 0.9900 .
C35 H35B 0.9900 .
C36 Cl6 1.704(19) .
C36 Cl5 1.726(19) .
Cl5 Cl5 2.448(13) 2_675
Cl6 C37 1.689(19) .
C37 Cl7 1.697(19) .
